data_9017702
loop_
_publ_author_name
'Halenius, U.'
'Bosi, F.'

_publ_section_title
;
 Gatedalite, Zr(Mn2+2Mn3+4)SiO12, a new mineral species of the braunite
 group from Langban, Sweden
;
_journal_name_full 'Mineralogical Magazine'
_journal_page_first 625
_journal_page_last 634
_journal_volume 79
_journal_year 2015
_chemical_compound_source 'Langban deposit, Langban, Sweden'
_chemical_formula_sum 'Al0.01 Ca0.02 Ce0.01 Fe0.58 Mg0.48 Mn5.4 O12 Si Zn0.01 Zr0.49'
_chemical_name_mineral Gatedalite
_space_group_IT_number 142
_space_group_name_Hall '-I 4bd 2c'
_space_group_name_H-M_alt 'I 41/a c d :2'
_symmetry_space_group_name_H-M 'I 41/a c d :2'
_cell_angle_alpha 90
_cell_angle_beta 90
_cell_angle_gamma 90
_cell_length_a 9.4668
_cell_length_b 9.4668
_cell_length_c 18.8701
_cell_formula_units_Z 8
_cell_volume 1691.144
_database_code_amcsd 0020385
_exptl_crystal_density_diffrn 4.781
_cod_data_source_file inputs/fixed/downloads/18/18609.cif
_cod_data_source_block 18609
_cod_original_sg_symbol_H-M 'I 41/a c d'
_cod_original_formula_sum 'Zr.49 Mn5.4 Mg.48 Ca.02 Zn.01 Ce.01 Al.01 Fe.58 Si O12'
_cod_database_code 9017702

loop_
_space_group_symop_operation_xyz
x,y,z
1/2+x,1/2+y,1/2+z
1/4-y,3/4-x,3/4+z
3/4-y,1/4-x,1/4+z
1/4+y,3/4+x,3/4-z
3/4+y,1/4+x,1/4-z
1/4+y,3/4-x,1/4-z
3/4+y,1/4-x,3/4-z
1/4-y,3/4+x,1/4+z
3/4-y,1/4+x,3/4+z
1/2+x,-y,z
+x,1/2-y,1/2+z
1/2-x,y,-z
-x,1/2+y,1/2-z
1/2+x,y,1/2-z
+x,1/2+y,-z
1/2-x,-y,1/2+z
-x,1/2-y,+z
1/4+y,1/4+x,1/4+z
3/4+y,3/4+x,3/4+z
1/4-y,1/4-x,1/4-z
3/4-y,3/4-x,3/4-z
1/4-y,1/4+x,3/4-z
3/4-y,3/4+x,1/4-z
1/4+y,1/4-x,3/4+z
3/4+y,3/4-x,1/4+z
-x,y,1/2+z
1/2-x,1/2+y,+z
x,-y,1/2-z
1/2+x,1/2-y,-z
-x,-y,-z
1/2-x,1/2-y,1/2-z

loop_
_atom_site_aniso_label
_atom_site_aniso_U_11
_atom_site_aniso_U_22
_atom_site_aniso_U_33
_atom_site_aniso_U_12
_atom_site_aniso_U_13
_atom_site_aniso_U_23
Zr1 0.01221 0.01221 0.00810 -0.00546 0.00000 0.00000
Mn1 0.01221 0.01221 0.00810 -0.00546 0.00000 0.00000
Mg1 0.01221 0.01221 0.00810 -0.00546 0.00000 0.00000
Ca1 0.01221 0.01221 0.00810 -0.00546 0.00000 0.00000
Zn1 0.01221 0.01221 0.00810 -0.00546 0.00000 0.00000
Ce1 0.01221 0.01221 0.00810 -0.00546 0.00000 0.00000
Mn3+2 0.01020 0.01138 0.00840 -0.00289 -0.00112 0.00136
Mn2+2 0.01020 0.01138 0.00840 -0.00289 -0.00112 0.00136
Mg2 0.01020 0.01138 0.00840 -0.00289 -0.00112 0.00136
Al2 0.01020 0.01138 0.00840 -0.00289 -0.00112 0.00136
Mn3+3 0.01018 0.00998 0.00860 0.00000 0.00147 0.00000
Fe3 0.01018 0.00998 0.00860 0.00000 0.00147 0.00000
Mn2+3 0.01018 0.00998 0.00860 0.00000 0.00147 0.00000
Mg3 0.01018 0.00998 0.00860 0.00000 0.00147 0.00000
Mn3+4 0.01062 0.01062 0.00830 -0.00049 0.00047 -0.00047
Mn2+4 0.01062 0.01062 0.00830 -0.00049 0.00047 -0.00047
Mg4 0.01062 0.01062 0.00830 -0.00049 0.00047 -0.00047
Si 0.00750 0.00750 0.00880 0.00000 0.00000 0.00000
O1 0.01730 0.01360 0.01580 -0.00240 -0.00380 0.00010
O2 0.02380 0.01700 0.01170 -0.00550 -0.00530 0.00080
O3 0.01660 0.01470 0.01440 0.00170 -0.00170 0.00160

loop_
_atom_site_label
_atom_site_fract_x
_atom_site_fract_y
_atom_site_fract_z
_atom_site_occupancy
_atom_site_U_iso_or_equiv
Zr1 0.00000 0.25000 0.12500 0.49000 0.01083
Mn1 0.00000 0.25000 0.12500 0.40000 0.01083
Mg1 0.00000 0.25000 0.12500 0.07000 0.01083
Ca1 0.00000 0.25000 0.12500 0.02000 0.01083
Zn1 0.00000 0.25000 0.12500 0.01000 0.01083
Ce1 0.00000 0.25000 0.12500 0.01000 0.01083
Mn3+2 0.00000 0.00000 0.00000 0.96000 0.00999
Mn2+2 0.00000 0.00000 0.00000 0.01000 0.00999
Mg2 0.00000 0.00000 0.00000 0.02500 0.00999
Al2 0.00000 0.00000 0.00000 0.00500 0.00999
Mn3+3 0.25000 0.21715 0.00000 0.44500 0.00958
Fe3 0.25000 0.21715 0.00000 0.29000 0.00958
Mn2+3 0.25000 0.21715 0.00000 0.17000 0.00958
Mg3 0.25000 0.21715 0.00000 0.09500 0.00958
Mn3+4 0.23539 0.48539 0.12500 0.81500 0.00984
Mn2+4 0.23539 0.48539 0.12500 0.10000 0.00984
Mg4 0.23539 0.48539 0.12500 0.08500 0.00984
Si 0.00000 0.25000 0.37500 1.00000 0.00790
O1 0.14641 0.85765 0.94603 1.00000 0.01560
O2 0.13889 0.07817 0.05840 1.00000 0.01750
O3 0.08203 0.13707 0.92473 1.00000 0.01520

loop_
_cod_related_entry_id
_cod_related_entry_database
_cod_related_entry_code
1 AMCSD 0020385
